data_4110257
loop_
_publ_author_name
'Jeremiah J. Gassensmith'
'Easwaran Arunkumar'
'Lorna Barr'
'Jeffrey M. Baumes'
'Kristy M. DiVittorio'
'James R. Johnson'
'Bruce C. Noll'
'Bradley D. Smith'

_publ_section_title
;
 Self-Assembly of Fluorescent Inclusion Complexes in Competitive Media
 Including the Interior of Living Cells
;
_journal_name_full 'Journal of the American Chemical Society'
_journal_page_first 15054
_journal_page_last 15059
_journal_paper_doi 10.1021/ja075567v
_journal_volume 129
_journal_year 2007
_chemical_compound_source synthesized
_chemical_formula_moiety 'C46 H34 N6 O4, C20 H20 N2 O2, 6(C H Cl3)'
_chemical_formula_sum 'C72 H60 Cl18 N8 O6'
_chemical_formula_weight 1771.38
_chemical_name_systematic
; 
 ? 
;
_space_group_IT_number 2
_symmetry_cell_setting triclinic
_symmetry_space_group_name_Hall '-P 1'
_symmetry_space_group_name_H-M 'P -1'
_atom_sites_solution_hydrogens geom
_atom_sites_solution_primary direct
_atom_sites_solution_secondary difmap
_audit_creation_method SHELXL-97
_cell_angle_alpha 104.169(2)
_cell_angle_beta 90.708(2)
_cell_angle_gamma 105.057(2)
_cell_formula_units_Z 1
_cell_length_a 10.5116(3)
_cell_length_b 13.4898(4)
_cell_length_c 13.9436(4)
_cell_measurement_reflns_used 9041
_cell_measurement_temperature 100(2)
_cell_measurement_theta_max 65.250
_cell_measurement_theta_min 4.954
_cell_volume 1845.13(10)
_computing_cell_refinement 'APEX2/SAINT (Bruker, 2004)'
_computing_data_collection 'APEX2 (Bruker, 2004)'
_computing_data_reduction 'SAINT/XPREP (Bruker, 2004; Sheldrick, 2003)'
_computing_molecular_graphics 'XP (Sheldrick, 1998)'
_computing_publication_material 'enCIFer (CCDC, 2004)'
_computing_structure_refinement 'XL (Sheldrick, 2001)'
_computing_structure_solution 'XS (Sheldrick, 2001)'
_diffrn_ambient_temperature 100(2)
_diffrn_detector_area_resol_mean 8.33
_diffrn_measured_fraction_theta_full 0.997
_diffrn_measured_fraction_theta_max 0.997
_diffrn_measurement_device_type 'Bruker d8-APEX II CCD diffractometer'
_diffrn_measurement_method '\f and \w scans'
_diffrn_radiation_monochromator graphite
_diffrn_radiation_source 'fine-focus sealed tube'
_diffrn_radiation_type MoK\a
_diffrn_radiation_wavelength 0.71073
_diffrn_reflns_av_R_equivalents 0.0321
_diffrn_reflns_av_sigmaI/netI 0.0321
_diffrn_reflns_limit_h_max 15
_diffrn_reflns_limit_h_min -15
_diffrn_reflns_limit_k_max 19
_diffrn_reflns_limit_k_min -19
_diffrn_reflns_limit_l_max 20
_diffrn_reflns_limit_l_min -20
_diffrn_reflns_number 53541
_diffrn_reflns_theta_full 31.51
_diffrn_reflns_theta_max 31.51
_diffrn_reflns_theta_min 1.51
_diffrn_source_type 'Siemens KFFMO2K-90'
_exptl_absorpt_coefficient_mu 0.727
_exptl_absorpt_correction_T_max 0.92
_exptl_absorpt_correction_T_min 0.87
_exptl_absorpt_correction_type multi-scan
_exptl_absorpt_process_details
;
Blessing, R. H. (1995) Acta Cryst. A51, 33-38.

Sheldrick, G. M. (2004) SADABS University of G\"ottingen, Germany.
;
_exptl_crystal_colour red
_exptl_crystal_density_diffrn 1.594
_exptl_crystal_description plate
_exptl_crystal_F_000 902
_exptl_crystal_recrystallization_method 'Sample was dissolved in chloroform with slow diffusion of hexanes'
_exptl_crystal_size_max 0.582
_exptl_crystal_size_mid 0.202
_exptl_crystal_size_min 0.138
_platon_squeeze_details
;
;
_refine_diff_density_max 0.797
_refine_diff_density_min -0.784
_refine_diff_density_rms 0.071
_refine_ls_extinction_method none
_refine_ls_goodness_of_fit_ref 1.113
_refine_ls_hydrogen_treatment constr
_refine_ls_matrix_type full
_refine_ls_number_parameters 402
_refine_ls_number_reflns 12262
_refine_ls_number_restraints 0
_refine_ls_restrained_S_all 1.113
_refine_ls_R_factor_all 0.0725
_refine_ls_R_factor_gt 0.0560
_refine_ls_shift/su_max 0.001
_refine_ls_shift/su_mean 0.000
_refine_ls_structure_factor_coef Fsqd
_refine_ls_weighting_details 'calc w=1/[\s^2^(Fo^2^)+(0.1005P)^2^+0.0756P] where P=(Fo^2^+2Fc^2^)/3'
_refine_ls_weighting_scheme calc
_refine_ls_wR_factor_gt 0.1618
_refine_ls_wR_factor_ref 0.1712
_reflns_number_gt 8864
_reflns_number_total 12262
_reflns_threshold_expression >2sigma(I)
_cod_data_source_file ja075567vsi20070803_031222.cif
_cod_data_source_block jjg02
_cod_original_cell_volume 1845.13(9)
_cod_original_sg_symbol_Hall '-p 1'
_cod_database_code 4110257

loop_
_symmetry_equiv_pos_as_xyz
'x, y, z'
'-x, -y, -z'

loop_
_atom_site_label
_atom_site_type_symbol
_atom_site_fract_x
_atom_site_fract_y
_atom_site_fract_z
_atom_site_U_iso_or_equiv
_atom_site_adp_type
_atom_site_occupancy
_atom_site_symmetry_multiplicity
_atom_site_calc_flag
_atom_site_refinement_flags
C1W C 0.10132(12) 0.21068(10) 0.22874(8) 0.0190(2) Uani 1 1 d .
C2W C 0.19255(12) 0.15416(10) 0.17103(9) 0.0199(2) Uani 1 1 d .
C3W C 0.13757(13) 0.06276(11) 0.09523(10) 0.0266(3) Uani 1 1 d .
H3W H 0.0444 0.0354 0.0825 0.032 Uiso 1 1 calc R
C4W C 0.22118(15) 0.01305(12) 0.03931(11) 0.0328(3) Uani 1 1 d .
H4W H 0.1870 -0.0490 -0.0132 0.039 Uiso 1 1 calc R
C5W C 0.35633(14) 0.05552(12) 0.06130(11) 0.0314(3) Uani 1 1 d .
H5W H 0.4165 0.0236 0.0235 0.038 Uiso 1 1 calc R
C6W C 0.40267(12) 0.14573(10) 0.13970(9) 0.0219(2) Uani 1 1 d .
C7W C 0.54945(12) 0.19074(10) 0.16489(9) 0.0214(2) Uani 1 1 d .
C8W C 0.72989(13) 0.30911(11) 0.27990(10) 0.0261(3) Uani 1 1 d .
H8W H 0.7751 0.3326 0.2242 0.031 Uiso 1 1 calc R
H8W' H 0.7648 0.2515 0.2921 0.031 Uiso 1 1 calc R
C9W C 0.76370(12) 0.40106(10) 0.37136(9) 0.0211(2) Uani 1 1 d .
C10W C 0.77638(12) 0.38236(10) 0.46553(9) 0.0211(2) Uani 1 1 d .
C11W C 0.74046(15) 0.27723(12) 0.47955(12) 0.0313(3) Uani 1 1 d .
H11W H 0.7022 0.2189 0.4245 0.038 Uiso 1 1 calc R
C12W C 0.75953(18) 0.25866(14) 0.56926(14) 0.0391(4) Uani 1 1 d .
H12W H 0.7363 0.1880 0.5761 0.047 Uiso 1 1 calc R
C13W C 0.81407(17) 0.34471(16) 0.65273(13) 0.0385(4) Uani 1 1 d .
H13W H 0.8282 0.3313 0.7153 0.046 Uiso 1 1 calc R
C14W C 0.84619(14) 0.44599(13) 0.64403(10) 0.0290(3) Uani 1 1 d .
H14W H 0.8807 0.5027 0.7012 0.035 Uiso 1 1 calc R
C15W C 0.82946(12) 0.46960(11) 0.55079(9) 0.0203(2) Uani 1 1 d .
C16W C 0.86538(12) 0.57395(10) 0.53984(9) 0.0204(2) Uani 1 1 d .
C17W C 0.84487(12) 0.59316(10) 0.44706(9) 0.0214(2) Uani 1 1 d .
C18W C 0.87539(15) 0.69857(12) 0.43383(12) 0.0321(3) Uani 1 1 d .
H18W H 0.9079 0.7573 0.4897 0.039 Uiso 1 1 calc R
C19W C 0.85906(18) 0.71689(15) 0.34333(14) 0.0412(4) Uani 1 1 d .
H19W H 0.8810 0.7876 0.3366 0.049 Uiso 1 1 calc R
C20W C 0.80942(17) 0.63063(17) 0.25942(13) 0.0413(4) Uani 1 1 d .
H20W H 0.7986 0.6438 0.1964 0.050 Uiso 1 1 calc R
C21W C 0.77715(15) 0.52944(14) 0.26799(10) 0.0306(3) Uani 1 1 d .
H21W H 0.7428 0.4728 0.2107 0.037 Uiso 1 1 calc R
C22W C 0.79352(12) 0.50558(11) 0.36155(9) 0.0216(2) Uani 1 1 d .
C23W C 0.93669(13) 0.66433(11) 0.62581(10) 0.0254(3) Uani 1 1 d .
H23A H 0.9862 0.6366 0.6691 0.031 Uiso 1 1 calc R
H23B H 1.0017 0.7169 0.5999 0.031 Uiso 1 1 calc R
N1W N 0.58815(10) 0.26631(9) 0.25020(8) 0.0213(2) Uani 1 1 d .
H1NW H 0.5297 0.2896 0.2875 0.026 Uiso 1 1 calc R
N2W N 0.32271(10) 0.19474(8) 0.19443(7) 0.01839(19) Uani 1 1 d .
N3W N 0.84852(10) 0.71822(9) 0.68560(7) 0.0202(2) Uani 1 1 d .
HN2W H 0.7645 0.7040 0.6655 0.024 Uiso 1 1 calc R
O1W O -0.01555(9) 0.19074(8) 0.19634(7) 0.0247(2) Uani 1 1 d .
O2W O 0.62778(10) 0.15887(9) 0.10827(7) 0.0300(2) Uani 1 1 d .
C1A C 0.53775(12) 0.57787(11) 0.53972(8) 0.0201(2) Uani 1 1 d .
C2A C 0.49164(12) 0.52426(10) 0.43556(8) 0.0199(2) Uani 1 1 d .
C3A C 0.47956(12) 0.55869(11) 0.34913(9) 0.0215(2) Uani 1 1 d .
C4A C 0.51948(14) 0.66824(11) 0.35292(10) 0.0259(3) Uani 1 1 d .
H4A H 0.5579 0.7180 0.4136 0.031 Uiso 1 1 calc R
C5A C 0.50368(15) 0.70400(13) 0.27058(11) 0.0306(3) Uani 1 1 d .
H5A H 0.5326 0.7778 0.2746 0.037 Uiso 1 1 calc R
C6A C 0.44434(15) 0.63121(13) 0.17929(10) 0.0299(3) Uani 1 1 d .
C7A C 0.40779(14) 0.52127(13) 0.17480(9) 0.0287(3) Uani 1 1 d .
H7A H 0.3707 0.4711 0.1140 0.034 Uiso 1 1 calc R
C8A C 0.42549(13) 0.48647(12) 0.25743(9) 0.0238(2) Uani 1 1 d .
H8A H 0.4009 0.4124 0.2528 0.029 Uiso 1 1 calc R
C9A C 0.4562(2) 0.78023(18) 0.10568(16) 0.0556(6) Uani 1 1 d .
H9A H 0.4138 0.8158 0.1609 0.083 Uiso 1 1 calc R
H9B H 0.4254 0.7914 0.0435 0.083 Uiso 1 1 calc R
H9C H 0.5523 0.8097 0.1170 0.083 Uiso 1 1 calc R
C10A C 0.3577(2) 0.59346(18) 0.00640(11) 0.0458(4) Uani 1 1 d .
H10A H 0.4081 0.5416 -0.0169 0.069 Uiso 1 1 calc R
H10B H 0.3539 0.6328 -0.0436 0.069 Uiso 1 1 calc R
H10C H 0.2679 0.5564 0.0172 0.069 Uiso 1 1 calc R
N1A N 0.42234(16) 0.66729(13) 0.09921(10) 0.0413(3) Uani 1 1 d .
O1A O 0.58290(9) 0.67203(8) 0.58705(7) 0.02352(19) Uani 1 1 d .
C1S C 0.9934(2) 0.29874(14) 0.02298(12) 0.0410(4) Uani 1 1 d .
H1S H 0.9543 0.2445 0.0598 0.049 Uiso 1 1 calc R
Cl1 Cl 0.89975(6) 0.26686(5) -0.09095(3) 0.05698(15) Uani 1 1 d .
Cl2 Cl 0.99251(5) 0.42422(4) 0.09579(3) 0.04644(13) Uani 1 1 d .
Cl3 Cl 1.15813(6) 0.29471(4) 0.00105(4) 0.05528(14) Uani 1 1 d .

loop_
_atom_site_aniso_label
_atom_site_aniso_U_11
_atom_site_aniso_U_22
_atom_site_aniso_U_33
_atom_site_aniso_U_23
_atom_site_aniso_U_13
_atom_site_aniso_U_12
C1W 0.0157(5) 0.0222(5) 0.0155(5) -0.0016(4) -0.0013(4) 0.0050(4)
C2W 0.0173(5) 0.0225(5) 0.0164(5) -0.0026(4) -0.0014(4) 0.0065(4)
C3W 0.0177(6) 0.0280(6) 0.0245(6) -0.0087(5) -0.0028(5) 0.0045(5)
C4W 0.0242(7) 0.0299(7) 0.0302(7) -0.0163(5) -0.0019(5) 0.0059(5)
C5W 0.0226(6) 0.0304(7) 0.0306(7) -0.0154(5) -0.0012(5) 0.0106(5)
C6W 0.0182(5) 0.0230(5) 0.0191(5) -0.0062(4) -0.0024(4) 0.0070(4)
C7W 0.0184(5) 0.0242(5) 0.0177(5) -0.0049(4) -0.0011(4) 0.0086(5)
C8W 0.0151(5) 0.0316(6) 0.0226(6) -0.0106(5) -0.0017(4) 0.0076(5)
C9W 0.0130(5) 0.0268(6) 0.0172(5) -0.0065(4) -0.0008(4) 0.0063(4)
C10W 0.0138(5) 0.0253(6) 0.0218(5) -0.0011(4) 0.0015(4) 0.0077(4)
C11W 0.0250(7) 0.0270(6) 0.0397(8) 0.0029(6) 0.0046(6) 0.0085(5)
C12W 0.0364(8) 0.0375(8) 0.0514(10) 0.0199(7) 0.0114(7) 0.0155(7)
C13W 0.0316(8) 0.0588(10) 0.0365(8) 0.0234(8) 0.0069(6) 0.0211(7)
C14W 0.0224(6) 0.0460(8) 0.0200(5) 0.0054(5) 0.0020(5) 0.0146(6)
C15W 0.0140(5) 0.0289(6) 0.0161(5) -0.0014(4) 0.0009(4) 0.0090(4)
C16W 0.0134(5) 0.0257(6) 0.0171(5) -0.0055(4) -0.0004(4) 0.0072(4)
C17W 0.0155(5) 0.0254(6) 0.0209(5) -0.0002(4) 0.0023(4) 0.0069(5)
C18W 0.0265(7) 0.0288(7) 0.0394(8) 0.0054(6) 0.0051(6) 0.0076(6)
C19W 0.0362(9) 0.0416(9) 0.0529(10) 0.0229(8) 0.0104(8) 0.0122(7)
C20W 0.0329(8) 0.0653(12) 0.0361(8) 0.0262(8) 0.0091(7) 0.0183(8)
C21W 0.0237(7) 0.0491(9) 0.0193(6) 0.0050(6) 0.0029(5) 0.0138(6)
C22W 0.0150(5) 0.0310(6) 0.0161(5) -0.0008(4) 0.0011(4) 0.0082(5)
C23W 0.0156(5) 0.0301(6) 0.0220(5) -0.0096(5) -0.0018(4) 0.0070(5)
N1W 0.0144(5) 0.0255(5) 0.0184(4) -0.0066(4) -0.0005(4) 0.0075(4)
N2W 0.0166(5) 0.0208(4) 0.0152(4) -0.0018(3) -0.0013(3) 0.0067(4)
N3W 0.0139(4) 0.0247(5) 0.0171(4) -0.0055(4) -0.0016(3) 0.0072(4)
O1W 0.0161(4) 0.0305(5) 0.0213(4) -0.0048(4) -0.0040(3) 0.0068(4)
O2W 0.0204(5) 0.0367(5) 0.0240(4) -0.0114(4) 0.0010(4) 0.0105(4)
C1A 0.0150(5) 0.0306(6) 0.0127(4) -0.0023(4) -0.0003(4) 0.0100(5)
C2A 0.0149(5) 0.0284(6) 0.0137(5) -0.0020(4) -0.0008(4) 0.0082(4)
C3A 0.0171(5) 0.0307(6) 0.0138(5) -0.0006(4) -0.0007(4) 0.0077(5)
C4A 0.0214(6) 0.0324(7) 0.0196(5) 0.0010(5) -0.0018(5) 0.0054(5)
C5A 0.0263(7) 0.0376(7) 0.0251(6) 0.0090(6) -0.0016(5) 0.0034(6)
C6A 0.0257(7) 0.0448(8) 0.0184(5) 0.0096(5) 0.0008(5) 0.0071(6)
C7A 0.0250(6) 0.0422(8) 0.0148(5) 0.0003(5) -0.0016(5) 0.0089(6)
C8A 0.0194(6) 0.0334(6) 0.0161(5) -0.0003(5) 0.0003(4) 0.0089(5)
C9A 0.0589(13) 0.0587(12) 0.0455(10) 0.0293(9) -0.0126(9) -0.0045(10)
C10A 0.0527(11) 0.0676(12) 0.0197(6) 0.0112(7) -0.0040(7) 0.0208(9)
N1A 0.0424(8) 0.0542(9) 0.0255(6) 0.0159(6) -0.0050(6) 0.0049(7)
O1A 0.0197(4) 0.0285(5) 0.0178(4) -0.0037(3) -0.0024(3) 0.0077(4)
C1S 0.0553(11) 0.0365(8) 0.0261(7) 0.0079(6) -0.0088(7) 0.0046(7)
Cl1 0.0653(3) 0.0626(3) 0.0316(2) 0.00248(19) -0.0190(2) 0.0075(2)
Cl2 0.0595(3) 0.0430(2) 0.03144(19) 0.00372(16) -0.00455(18) 0.0103(2)
Cl3 0.0605(3) 0.0581(3) 0.0498(3) 0.0130(2) -0.0044(2) 0.0215(2)

loop_
_atom_type_symbol
_atom_type_description
_atom_type_scat_dispersion_real
_atom_type_scat_dispersion_imag
_atom_type_scat_source
C C 0.0033 0.0016 'International Tables Vol C Tables 4.2.6.8 and 6.1.1.4'
H H 0.0000 0.0000 'International Tables Vol C Tables 4.2.6.8 and 6.1.1.4'
N N 0.0061 0.0033 'International Tables Vol C Tables 4.2.6.8 and 6.1.1.4'
O O 0.0106 0.0060 'International Tables Vol C Tables 4.2.6.8 and 6.1.1.4'
Cl Cl 0.1484 0.1585 'International Tables Vol C Tables 4.2.6.8 and 6.1.1.4'

loop_
_geom_angle_atom_site_label_1
_geom_angle_atom_site_label_2
_geom_angle_atom_site_label_3
_geom_angle
_geom_angle_site_symmetry_1
_geom_angle_site_symmetry_3
O1W C1W N3W 122.73(11) . 2_666
O1W C1W C2W 119.98(10) . .
N3W C1W C2W 117.29(10) 2_666 .
N2W C2W C3W 123.46(11) . .
N2W C2W C1W 118.11(10) . .
C3W C2W C1W 118.42(11) . .
C4W C3W C2W 118.62(12) . .
C4W C3W H3W 120.7 . .
C2W C3W H3W 120.7 . .
C3W C4W C5W 118.54(12) . .
C3W C4W H4W 120.7 . .
C5W C4W H4W 120.7 . .
C4W C5W C6W 119.04(12) . .
C4W C5W H5W 120.5 . .
C6W C5W H5W 120.5 . .
N2W C6W C5W 123.02(12) . .
N2W C6W C7W 117.90(10) . .
C5W C6W C7W 119.08(11) . .
O2W C7W N1W 123.02(12) . .
O2W C7W C6W 120.43(11) . .
N1W C7W C6W 116.55(11) . .
N1W C8W C9W 114.29(10) . .
N1W C8W H8W 108.7 . .
C9W C8W H8W 108.7 . .
N1W C8W H8W' 108.7 . .
C9W C8W H8W' 108.7 . .
H8W C8W H8W' 107.6 . .
C22W C9W C10W 120.01(11) . .
C22W C9W C8W 119.77(12) . .
C10W C9W C8W 120.00(12) . .
C9W C10W C11W 121.80(12) . .
C9W C10W C15W 120.22(12) . .
C11W C10W C15W 117.96(12) . .
C12W C11W C10W 121.84(15) . .
C12W C11W H11W 119.1 . .
C10W C11W H11W 119.1 . .
C11W C12W C13W 120.00(15) . .
C11W C12W H12W 120.0 . .
C13W C12W H12W 120.0 . .
C14W C13W C12W 120.48(14) . .
C14W C13W H13W 119.8 . .
C12W C13W H13W 119.8 . .
C13W C14W C15W 121.63(14) . .
C13W C14W H14W 119.2 . .
C15W C14W H14W 119.2 . .
C16W C15W C14W 122.42(12) . .
C16W C15W C10W 119.51(11) . .
C14W C15W C10W 118.05(13) . .
C17W C16W C15W 120.26(11) . .
C17W C16W C23W 119.82(12) . .
C15W C16W C23W 119.71(11) . .
C16W C17W C18W 121.88(12) . .
C16W C17W C22W 120.04(12) . .
C18W C17W C22W 118.07(12) . .
C19W C18W C17W 121.79(15) . .
C19W C18W H18W 119.1 . .
C17W C18W H18W 119.1 . .
C18W C19W C20W 119.96(16) . .
C18W C19W H19W 120.0 . .
C20W C19W H19W 120.0 . .
C21W C20W C19W 120.70(15) . .
C21W C20W H20W 119.7 . .
C19W C20W H20W 119.7 . .
C20W C21W C22W 121.63(14) . .
C20W C21W H21W 119.2 . .
C22W C21W H21W 119.2 . .
C9W C22W C21W 122.40(12) . .
C9W C22W C17W 119.74(11) . .
C21W C22W C17W 117.84(13) . .
N3W C23W C16W 113.62(10) . .
N3W C23W H23A 108.8 . .
C16W C23W H23A 108.8 . .
N3W C23W H23B 108.8 . .
C16W C23W H23B 108.8 . .
H23A C23W H23B 107.7 . .
C7W N1W C8W 118.46(10) . .
C7W N1W H1NW 120.8 . .
C8W N1W H1NW 120.8 . .
C6W N2W C2W 117.28(10) . .
C1W N3W C23W 118.49(10) 2_666 .
C1W N3W HN2W 120.8 2_666 .
C23W N3W HN2W 120.8 . .
O1A C1A C2A 135.02(11) . 2_666
O1A C1A C2A 134.48(13) . .
C2A C1A C2A 90.49(10) 2_666 .
C3A C2A C1A 135.85(11) . 2_666
C3A C2A C1A 134.64(12) . .
C1A C2A C1A 89.50(10) 2_666 .
C2A C3A C8A 121.69(13) . .
C2A C3A C4A 120.24(11) . .
C8A C3A C4A 118.06(12) . .
C5A C4A C3A 121.28(12) . .
C5A C4A H4A 119.4 . .
C3A C4A H4A 119.4 . .
C4A C5A C6A 120.44(14) . .
C4A C5A H5A 119.8 . .
C6A C5A H5A 119.8 . .
N1A C6A C7A 121.44(14) . .
N1A C6A C5A 120.33(15) . .
C7A C6A C5A 118.23(12) . .
C8A C7A C6A 120.70(13) . .
C8A C7A H7A 119.7 . .
C6A C7A H7A 119.7 . .
C7A C8A C3A 121.22(14) . .
C7A C8A H8A 119.4 . .
C3A C8A H8A 119.4 . .
N1A C9A H9A 109.5 . .
N1A C9A H9B 109.5 . .
H9A C9A H9B 109.5 . .
N1A C9A H9C 109.5 . .
H9A C9A H9C 109.5 . .
H9B C9A H9C 109.5 . .
N1A C10A H10A 109.5 . .
N1A C10A H10B 109.5 . .
H10A C10A H10B 109.5 . .
N1A C10A H10C 109.5 . .
H10A C10A H10C 109.5 . .
H10B C10A H10C 109.5 . .
C6A N1A C9A 120.93(15) . .
C6A N1A C10A 120.66(15) . .
C9A N1A C10A 118.34(14) . .
Cl2 C1S Cl1 111.42(10) . .
Cl2 C1S Cl3 109.99(10) . .
Cl1 C1S Cl3 109.48(10) . .
Cl2 C1S H1S 108.6 . .
Cl1 C1S H1S 108.6 . .
Cl3 C1S H1S 108.6 . .

loop_
_geom_bond_atom_site_label_1
_geom_bond_atom_site_label_2
_geom_bond_distance
_geom_bond_site_symmetry_2
C1W O1W 1.2413(15) .
C1W N3W 1.3362(14) 2_666
C1W C2W 1.4990(17) .
C2W N2W 1.3381(16) .
C2W C3W 1.3957(17) .
C3W C4W 1.3774(19) .
C3W H3W 0.9500 .
C4W C5W 1.386(2) .
C4W H4W 0.9500 .
C5W C6W 1.3931(17) .
C5W H5W 0.9500 .
C6W N2W 1.3355(16) .
C6W C7W 1.5060(18) .
C7W O2W 1.2328(16) .
C7W N1W 1.3412(15) .
C8W N1W 1.4647(16) .
C8W C9W 1.5087(17) .
C8W H8W 0.9900 .
C8W H8W' 0.9900 .
C9W C22W 1.4039(19) .
C9W C10W 1.4074(18) .
C10W C11W 1.432(2) .
C10W C15W 1.4378(17) .
C11W C12W 1.357(2) .
C11W H11W 0.9500 .
C12W C13W 1.417(3) .
C12W H12W 0.9500 .
C13W C14W 1.356(2) .
C13W H13W 0.9500 .
C14W C15W 1.4313(18) .
C14W H14W 0.9500 .
C15W C16W 1.4063(19) .
C16W C17W 1.4048(18) .
C16W C23W 1.5076(17) .
C17W C18W 1.432(2) .
C17W C22W 1.4394(17) .
C18W C19W 1.361(2) .
C18W H18W 0.9500 .
C19W C20W 1.414(3) .
C19W H19W 0.9500 .
C20W C21W 1.354(3) .
C20W H20W 0.9500 .
C21W C22W 1.4367(19) .
C21W H21W 0.9500 .
C23W N3W 1.4680(16) .
C23W H23A 0.9900 .
C23W H23B 0.9900 .
N1W H1NW 0.8800 .
N3W C1W 1.3362(14) 2_666
N3W HN2W 0.8800 .
C1A O1A 1.2421(16) .
C1A C2A 1.4583(19) 2_666
C1A C2A 1.4676(16) .
C2A C3A 1.4089(17) .
C2A C1A 1.4582(19) 2_666
C3A C8A 1.4112(17) .
C3A C4A 1.415(2) .
C4A C5A 1.3734(19) .
C4A H4A 0.9500 .
C5A C6A 1.423(2) .
C5A H5A 0.9500 .
C6A N1A 1.3622(18) .
C6A C7A 1.417(2) .
C7A C8A 1.3738(19) .
C7A H7A 0.9500 .
C8A H8A 0.9500 .
C9A N1A 1.451(3) .
C9A H9A 0.9800 .
C9A H9B 0.9800 .
C9A H9C 0.9800 .
C10A N1A 1.457(2) .
C10A H10A 0.9800 .
C10A H10B 0.9800 .
C10A H10C 0.9800 .
C1S Cl2 1.7502(18) .
C1S Cl1 1.7563(16) .
C1S Cl3 1.774(2) .
C1S H1S 1.0000 .

loop_
_platon_squeeze_void_nr
_platon_squeeze_void_average_x
_platon_squeeze_void_average_y
_platon_squeeze_void_average_z
_platon_squeeze_void_volume
_platon_squeeze_void_count_electrons
1 -0.020 0.000 0.500 429.1 189.8
